data_1509673
loop_
_publ_author_name
'Solodovnikov, S.F.'
'Khaikina, E.G.'
'Khobrakova, E.T.'
'Tsyrenova, G.D.'
'Bazarova, Zh.G.'
'Solodovnikova, Z.A.'

_publ_section_title
;
 Phase formation in the systems Ag2 Mo O4 - M O - Mo O3 (M= Ca, Sr,Ba, Pb,
 Cd, Ni, Co, Mn) and crystal structures of Ag2 M2 (Mo O4)3 (M= Co, Mn)
;
_journal_name_full 'Journal of Solid State Chemistry'
_journal_page_first 2158
_journal_page_last 2167
_journal_paper_doi 10.1016/j.jssc.2004.01.002
_journal_volume 177
_journal_year 2004
_chemical_formula_sum 'Ag2 Mn2 Mo3 O9'
_chemical_name_systematic 'Ag2 Mn2 (Mo O4)3'
_space_group_IT_number 2
_symmetry_space_group_name_Hall '-P 1'
_symmetry_space_group_name_H-M 'P -1'
_cell_angle_alpha 106.86
_cell_angle_beta 105.84
_cell_angle_gamma 103.77
_cell_formula_units_Z 2
_cell_length_a 7.093
_cell_length_b 8.878
_cell_length_c 10.415
_cell_volume 566.859
_citation_journal_id_ASTM JSSCBI
_cod_data_source_file silver2-3_130.cif
_cod_data_source_block Ag2Mn2Mo3O9
_cod_original_cell_volume 566.8588
_cod_database_code 1509673

loop_
_symmetry_equiv_pos_as_xyz
x,y,z
-x,-y,-z

loop_
_atom_site_label
_atom_site_type_symbol
_atom_site_fract_x
_atom_site_fract_y
_atom_site_fract_z
_atom_site_occupancy
_atom_site_U_iso_or_equiv
O3 O-2 0.8228 0.0232 0.4163 1 0.0
O9 O-2 0.1493 0.7587 -0.0153 1 0.0
O1 O-2 0.6963 0.3106 0.4259 1 0.0
Mo1 Mo+6 0.62092 0.09402 0.33505 1 0.0
Ag4 Ag+1 0.0085 0.4684 0.4329 0.3 0.0
Mo3 Mo+6 0.09509 0.25662 0.13407 1 0.0
O6 O-2 0.3241 0.5527 0.8135 1 0.0
O8 O-2 0.2799 0.2949 0.5555 1 0.0
Ag5 Ag+1 0 0.5 0.5 0.4 0.0
Mo2 Mo+6 0.28423 0.33986 0.73472 1 0.0
O5 O-2 0.0371 0.2283 0.727 1 0.0
O7 O-2 0.4785 0.2846 0.8408 1 0.0
Mn1 Mn+2 0.53958 0.20397 0.01912 1 0.0
Ag1 Ag+1 0.1839 0.6675 0.1764 0.77 0.0
Ag2 Ag+1 0.197 0.6837 0.197 0.23 0.0
Ag3 Ag+1 0.5 0.5 0.5 1 0.0
Mn2 Mn+2 0.12566 0.0403 0.39167 1 0.0
O4 O-2 0.3887 -0.0022 0.3532 1 0.0
O2 O-2 0.5777 0.0526 0.1501 1 0.0
